data_2238793
loop_
_publ_author_name
'Sreenivasa, Swamy'
'Palakshamurthy, Bandrehalli Siddagangaiah'
'Tonannavar, Jagdish'
'Jayashree, Yenagi'
'Sudha, Achar Gurumurthy'
'Suchetan, Parameshwar Adimoole'

_publ_section_title
;
 4-Methoxy-<i>N</i>-[(4-methylphenyl)sulfonyl]benzamide including an
 unknown solvate
;
_journal_issue 11
_journal_name_full 'Acta Crystallographica Section E'
_journal_page_first o1664
_journal_page_last o1665
_journal_paper_doi 10.1107/S1600536813028158
_journal_volume 69
_journal_year 2013
_chemical_formula_iupac 'C15 H15 N O4 S'
_chemical_formula_moiety 'C15 H15 N O4 S'
_chemical_formula_sum 'C15 H15 N O4 S'
_chemical_formula_weight 305.34
_chemical_name_systematic
;
4-Methoxy-<i>N</i>-[(4-methylphenyl)sulfonyl]benzamide
;
_space_group_IT_number 148
_symmetry_cell_setting trigonal
_symmetry_space_group_name_Hall '-R 3'
_symmetry_space_group_name_H-M 'R -3 :H'
_atom_sites_solution_hydrogens geom
_atom_sites_solution_primary direct
_atom_sites_solution_secondary difmap
_audit_creation_method SHELXL-97
_cell_angle_alpha 90.00
_cell_angle_beta 90.00
_cell_angle_gamma 120.00
_cell_formula_units_Z 18
_cell_length_a 27.1686(16)
_cell_length_b 27.1686(16)
_cell_length_c 10.8594(6)
_cell_measurement_reflns_used 1123
_cell_measurement_temperature 293(2)
_cell_measurement_theta_max 22.9
_cell_measurement_theta_min 0.0
_cell_volume 6941.8(7)
_computing_cell_refinement 'APEX2 and SAINT-Plus (Bruker, 2009)'
_computing_data_collection 'APEX2 (Bruker, 2009)'
_computing_data_reduction 'SAINT-Plus and XPREP (Bruker, 2009)'
_computing_molecular_graphics 'Mercury (Macrae <i>et al.</i>, 2008)'
_computing_publication_material 'SHELXL97 (Sheldrick, 2008)'
_computing_structure_refinement 'SHELXL97 (Sheldrick, 2008)'
_computing_structure_solution 'SHELXS97 (Sheldrick, 2008)'
_diffrn_ambient_temperature 293(2)
_diffrn_measured_fraction_theta_full 0.999
_diffrn_measured_fraction_theta_max 0.999
_diffrn_measurement_device_type 'Bruker APEXII'
_diffrn_measurement_method 'phi and \w scans'
_diffrn_radiation_monochromator graphite
_diffrn_radiation_source 'fine-focus sealed tube'
_diffrn_radiation_type MoK\a
_diffrn_radiation_wavelength 0.71073
_diffrn_reflns_av_R_equivalents 0.0312
_diffrn_reflns_av_sigmaI/netI 0.0346
_diffrn_reflns_limit_h_max 27
_diffrn_reflns_limit_h_min -28
_diffrn_reflns_limit_k_max 27
_diffrn_reflns_limit_k_min -29
_diffrn_reflns_limit_l_max 11
_diffrn_reflns_limit_l_min -11
_diffrn_reflns_number 7701
_diffrn_reflns_theta_full 22.86
_diffrn_reflns_theta_max 22.86
_diffrn_reflns_theta_min 1.50
_exptl_absorpt_coefficient_mu 0.224
_exptl_absorpt_correction_type none
_exptl_crystal_colour colourless
_exptl_crystal_density_diffrn 1.315
_exptl_crystal_density_method 'not measured'
_exptl_crystal_description prism
_exptl_crystal_F_000 2880
_exptl_crystal_size_max 0.32
_exptl_crystal_size_mid 0.27
_exptl_crystal_size_min 0.19
_platon_squeeze_details
;
;
_refine_diff_density_max 0.170
_refine_diff_density_min -0.307
_refine_ls_extinction_method none
_refine_ls_goodness_of_fit_ref 1.062
_refine_ls_hydrogen_treatment mixed
_refine_ls_matrix_type full
_refine_ls_number_parameters 196
_refine_ls_number_reflns 2106
_refine_ls_number_restraints 1
_refine_ls_restrained_S_all 1.063
_refine_ls_R_factor_all 0.0527
_refine_ls_R_factor_gt 0.0393
_refine_ls_shift/su_max 0.001
_refine_ls_shift/su_mean 0.000
_refine_ls_structure_factor_coef Fsqd
_refine_ls_weighting_details 'calc w=1/[\s^2^(Fo^2^)+(0.0500P)^2^+5.9239P] where P=(Fo^2^+2Fc^2^)/3'
_refine_ls_weighting_scheme calc
_refine_ls_wR_factor_gt 0.1032
_refine_ls_wR_factor_ref 0.1089
_reflns_number_gt 1604
_reflns_number_total 2106
_reflns_threshold_expression I>2\s(I)
_cod_data_source_file su2649.cif
_cod_data_source_block I
_cod_original_sg_symbol_H-M 'R -3'
_cod_database_code 2238793

loop_
_symmetry_equiv_pos_as_xyz
'x, y, z'
'-y, x-y, z'
'-x+y, -x, z'
'x+2/3, y+1/3, z+1/3'
'-y+2/3, x-y+1/3, z+1/3'
'-x+y+2/3, -x+1/3, z+1/3'
'x+1/3, y+2/3, z+2/3'
'-y+1/3, x-y+2/3, z+2/3'
'-x+y+1/3, -x+2/3, z+2/3'
'-x, -y, -z'
'y, -x+y, -z'
'x-y, x, -z'
'-x+2/3, -y+1/3, -z+1/3'
'y+2/3, -x+y+1/3, -z+1/3'
'x-y+2/3, x+1/3, -z+1/3'
'-x+1/3, -y+2/3, -z+2/3'
'y+1/3, -x+y+2/3, -z+2/3'
'x-y+1/3, x+2/3, -z+2/3'

loop_
_atom_site_type_symbol
_atom_site_label
_atom_site_fract_x
_atom_site_fract_y
_atom_site_fract_z
_atom_site_U_iso_or_equiv
_atom_site_adp_type
_atom_site_calc_flag
_atom_site_refinement_flags
_atom_site_occupancy
_atom_site_symmetry_multiplicity
S S1 0.64344(3) 0.92841(3) 0.07169(6) 0.0512(3) Uani d . 1 1
O O2 0.67632(8) 0.92727(8) 0.17255(17) 0.0630(6) Uani d . 1 1
O O3 0.58608(8) 0.93575(8) 0.29224(17) 0.0589(6) Uani d . 1 1
C C9 0.57569(10) 1.01361(10) 0.2290(2) 0.0408(6) Uani d . 1 1
N N1 0.61811(10) 0.97065(10) 0.1035(2) 0.0485(6) Uani d D 1 1
H H1N 0.6281(12) 0.9968(9) 0.055(2) 0.062(10) Uiso d D 1 1
O O1 0.66938(8) 0.94701(8) -0.04522(17) 0.0632(6) Uani d . 1 1
O O4 0.52572(9) 1.13258(9) 0.2828(2) 0.0741(7) Uani d . 1 1
C C8 0.59338(10) 0.97057(11) 0.2137(2) 0.0432(7) Uani d . 1 1
C C10 0.57316(11) 1.04599(11) 0.1330(2) 0.0492(7) Uani d . 1 1
H H10 0.5831 1.0413 0.0538 0.059 Uiso calc R 1 1
C C12 0.54143(11) 1.09243(11) 0.2710(3) 0.0504(7) Uani d . 1 1
C C14 0.56081(11) 1.02166(11) 0.3456(2) 0.0506(7) Uani d . 1 1
H H14 0.5625 1.0004 0.4107 0.061 Uiso calc R 1 1
C C11 0.55601(12) 1.08497(12) 0.1542(3) 0.0555(8) Uani d . 1 1
H H11 0.5543 1.1064 0.0893 0.067 Uiso calc R 1 1
C C13 0.54340(11) 1.06075(12) 0.3676(3) 0.0543(8) Uani d . 1 1
H H13 0.5332 1.0655 0.4465 0.065 Uiso calc R 1 1
C C1 0.58283(12) 0.86088(12) 0.0570(2) 0.0506(7) Uani d . 1 1
C C3 0.53039(16) 0.76272(14) 0.1127(3) 0.0733(9) Uani d . 1 1
H H3 0.5270 0.7326 0.1598 0.088 Uiso calc R 1 1
C C6 0.54185(13) 0.85199(13) -0.0290(3) 0.0591(8) Uani d . 1 1
H H6 0.5458 0.8817 -0.0784 0.071 Uiso calc R 1 1
C C2 0.57735(14) 0.81618(14) 0.1276(3) 0.0640(9) Uani d . 1 1
H H2 0.6052 0.8220 0.1850 0.077 Uiso calc R 1 1
C C5 0.49512(14) 0.79869(14) -0.0406(3) 0.0689(9) Uani d . 1 1
H H5 0.4670 0.7929 -0.0972 0.083 Uiso calc R 1 1
C C4 0.48878(14) 0.75366(14) 0.0291(3) 0.0678(9) Uani d . 1 1
C C15 0.50425(16) 1.13869(16) 0.3982(3) 0.0871(11) Uani d . 1 1
H H15A 0.4715 1.1032 0.4206 0.131 Uiso calc R 1 1
H H15B 0.4938 1.1675 0.3915 0.131 Uiso calc R 1 1
H H15C 0.5330 1.1495 0.4602 0.131 Uiso calc R 1 1
C C7 0.43705(17) 0.69489(15) 0.0145(4) 0.1057(14) Uani d . 1 1
H H7A 0.4150 0.6948 -0.0546 0.159 Uiso calc PR 0.50 1
H H7B 0.4143 0.6851 0.0878 0.159 Uiso calc PR 0.50 1
H H7C 0.4491 0.6676 0.0011 0.159 Uiso calc PR 0.50 1
H H7D 0.4373 0.6702 0.0775 0.159 Uiso calc PR 0.50 1
H H7E 0.4380 0.6799 -0.0649 0.159 Uiso calc PR 0.50 1
H H7F 0.4031 0.6974 0.0218 0.159 Uiso calc PR 0.50 1

loop_
_atom_site_aniso_label
_atom_site_aniso_U_11
_atom_site_aniso_U_22
_atom_site_aniso_U_33
_atom_site_aniso_U_12
_atom_site_aniso_U_13
_atom_site_aniso_U_23
S1 0.0582(5) 0.0608(5) 0.0468(5) 0.0389(4) 0.0014(4) -0.0045(3)
O2 0.0687(13) 0.0786(14) 0.0612(13) 0.0515(12) -0.0164(10) -0.0147(11)
O3 0.0789(14) 0.0686(13) 0.0476(12) 0.0506(11) 0.0087(10) 0.0122(10)
C9 0.0383(15) 0.0458(15) 0.0404(15) 0.0226(13) -0.0015(12) -0.0007(12)
N1 0.0642(16) 0.0548(15) 0.0397(14) 0.0396(13) 0.0062(12) 0.0032(12)
O1 0.0702(13) 0.0730(13) 0.0552(13) 0.0423(11) 0.0176(11) 0.0014(10)
O4 0.0859(15) 0.0791(15) 0.0861(17) 0.0629(14) -0.0009(12) -0.0053(12)
C8 0.0431(16) 0.0488(17) 0.0395(16) 0.0243(14) -0.0013(13) -0.0007(13)
C10 0.0507(17) 0.0638(19) 0.0421(16) 0.0353(15) 0.0030(13) 0.0049(14)
C12 0.0429(16) 0.0537(18) 0.063(2) 0.0305(14) -0.0057(14) -0.0041(15)
C14 0.0595(18) 0.0636(18) 0.0401(16) 0.0394(16) 0.0035(14) 0.0045(14)
C11 0.0605(18) 0.068(2) 0.0528(19) 0.0431(17) 0.0042(14) 0.0140(15)
C13 0.0551(18) 0.070(2) 0.0477(17) 0.0385(16) 0.0015(14) -0.0099(15)
C1 0.0648(19) 0.0591(18) 0.0426(16) 0.0421(16) 0.0018(14) -0.0019(14)
C3 0.100(3) 0.059(2) 0.067(2) 0.045(2) 0.007(2) 0.0091(17)
C6 0.069(2) 0.062(2) 0.0522(19) 0.0367(18) -0.0046(16) 0.0035(15)
C2 0.085(2) 0.073(2) 0.0542(19) 0.054(2) -0.0054(17) -0.0012(17)
C5 0.067(2) 0.074(2) 0.064(2) 0.0334(19) -0.0101(17) -0.0020(18)
C4 0.075(2) 0.061(2) 0.063(2) 0.0308(18) 0.0086(18) 0.0005(17)
C15 0.099(3) 0.102(3) 0.094(3) 0.076(2) -0.005(2) -0.030(2)
C7 0.102(3) 0.075(3) 0.107(3) 0.019(2) 0.015(2) 0.003(2)

loop_
_atom_type_symbol
_atom_type_description
_atom_type_scat_dispersion_real
_atom_type_scat_dispersion_imag
_atom_type_scat_source
C C 0.0033 0.0016 'International Tables Vol C Tables 4.2.6.8 and 6.1.1.4'
H H 0.0000 0.0000 'International Tables Vol C Tables 4.2.6.8 and 6.1.1.4'
N N 0.0061 0.0033 'International Tables Vol C Tables 4.2.6.8 and 6.1.1.4'
O O 0.0106 0.0060 'International Tables Vol C Tables 4.2.6.8 and 6.1.1.4'
S S 0.1246 0.1234 'International Tables Vol C Tables 4.2.6.8 and 6.1.1.4'

loop_
_geom_angle_atom_site_label_1
_geom_angle_atom_site_label_2
_geom_angle_atom_site_label_3
_geom_angle
O1 S1 O2 119.45(13)
O1 S1 N1 104.29(12)
O2 S1 N1 109.86(11)
O1 S1 C1 109.32(12)
O2 S1 C1 108.53(13)
N1 S1 C1 104.33(13)
C14 C9 C10 118.5(2)
C14 C9 C8 117.7(2)
C10 C9 C8 123.8(2)
C8 N1 S1 123.9(2)
C8 N1 H1N 121(2)
S1 N1 H1N 113(2)
C12 O4 C15 119.1(2)
O3 C8 N1 120.2(2)
O3 C8 C9 123.1(2)
N1 C8 C9 116.7(2)
C11 C10 C9 120.5(3)
C11 C10 H10 119.8
C9 C10 H10 119.8
O4 C12 C11 115.7(3)
O4 C12 C13 123.8(3)
C11 C12 C13 120.5(2)
C9 C14 C13 121.4(3)
C9 C14 H14 119.3
C13 C14 H14 119.3
C10 C11 C12 120.2(3)
C10 C11 H11 119.9
C12 C11 H11 119.9
C12 C13 C14 119.0(3)
C12 C13 H13 120.5
C14 C13 H13 120.5
C6 C1 C2 120.0(3)
C6 C1 S1 119.9(2)
C2 C1 S1 120.1(2)
C4 C3 C2 120.7(3)
C4 C3 H3 119.7
C2 C3 H3 119.7
C5 C6 C1 119.1(3)
C5 C6 H6 120.4
C1 C6 H6 120.4
C1 C2 C3 119.8(3)
C1 C2 H2 120.1
C3 C2 H2 120.1
C6 C5 C4 121.7(3)
C6 C5 H5 119.1
C4 C5 H5 119.1
C3 C4 C5 118.6(3)
C3 C4 C7 120.2(3)
C5 C4 C7 121.1(3)
O4 C15 H15A 109.5
O4 C15 H15B 109.5
H15A C15 H15B 109.5
O4 C15 H15C 109.5
H15A C15 H15C 109.5
H15B C15 H15C 109.5
C4 C7 H7A 109.5
C4 C7 H7B 109.5
H7A C7 H7B 109.5
C4 C7 H7C 109.5
H7A C7 H7C 109.5
H7B C7 H7C 109.5
C4 C7 H7D 109.5
H7A C7 H7D 141.1
H7B C7 H7D 56.3
H7C C7 H7D 56.3
C4 C7 H7E 109.5
H7A C7 H7E 56.3
H7B C7 H7E 141.1
H7C C7 H7E 56.3
H7D C7 H7E 109.5
C4 C7 H7F 109.5
H7A C7 H7F 56.3
H7B C7 H7F 56.3
H7C C7 H7F 141.1
H7D C7 H7F 109.5
H7E C7 H7F 109.5

loop_
_geom_bond_atom_site_label_1
_geom_bond_atom_site_label_2
_geom_bond_distance
S1 O1 1.4169(19)
S1 O2 1.4235(19)
S1 N1 1.643(2)
S1 C1 1.756(3)
O3 C8 1.214(3)
C9 C14 1.380(3)
C9 C10 1.388(3)
C9 C8 1.479(4)
N1 C8 1.372(3)
N1 H1N 0.817(17)
O4 C12 1.362(3)
O4 C15 1.427(4)
C10 C11 1.373(4)
C10 H10 0.9300
C12 C11 1.374(4)
C12 C13 1.375(4)
C14 C13 1.382(4)
C14 H14 0.9300
C11 H11 0.9300
C13 H13 0.9300
C1 C6 1.379(4)
C1 C2 1.380(4)
C3 C4 1.373(4)
C3 C2 1.382(4)
C3 H3 0.9300
C6 C5 1.373(4)
C6 H6 0.9300
C2 H2 0.9300
C5 C4 1.374(4)
C5 H5 0.9300
C4 C7 1.519(5)
C15 H15A 0.9600
C15 H15B 0.9600
C15 H15C 0.9600
C7 H7A 0.9600
C7 H7B 0.9600
C7 H7C 0.9600
C7 H7D 0.9600
C7 H7E 0.9600
C7 H7F 0.9600

loop_
_geom_hbond_atom_site_label_D
_geom_hbond_atom_site_label_H
_geom_hbond_atom_site_label_A
_geom_hbond_site_symmetry_A
_geom_hbond_distance_DH
_geom_hbond_distance_HA
_geom_hbond_distance_DA
_geom_hbond_angle_DHA
N1 H1N O3 9_564 0.817(17) 2.257(19) 3.038(3) 160(3)
N1 H1N O2 9_564 0.817(17) 2.59(3) 3.140(3) 126(2)
C10 H10 O3 9_564 0.93 2.58 3.249(3) 129
C15 H15A O1 15 0.96 2.56 3.454(4) 154

loop_
_geom_torsion_atom_site_label_1
_geom_torsion_atom_site_label_2
_geom_torsion_atom_site_label_3
_geom_torsion_atom_site_label_4
_geom_torsion
O1 S1 N1 C8 -174.5(2)
O2 S1 N1 C8 -45.3(3)
C1 S1 N1 C8 70.9(2)
S1 N1 C8 O3 -4.4(4)
S1 N1 C8 C9 176.81(18)
C14 C9 C8 O3 13.2(4)
C10 C9 C8 O3 -166.6(3)
C14 C9 C8 N1 -168.0(2)
C10 C9 C8 N1 12.1(4)
C14 C9 C10 C11 -0.2(4)
C8 C9 C10 C11 179.7(2)
C15 O4 C12 C11 173.4(3)
C15 O4 C12 C13 -6.9(4)
C10 C9 C14 C13 0.3(4)
C8 C9 C14 C13 -179.5(2)
C9 C10 C11 C12 0.3(4)
O4 C12 C11 C10 179.2(2)
C13 C12 C11 C10 -0.5(4)
O4 C12 C13 C14 -179.0(2)
C11 C12 C13 C14 0.6(4)
C9 C14 C13 C12 -0.5(4)
O1 S1 C1 C6 -52.8(2)
O2 S1 C1 C6 175.4(2)
N1 S1 C1 C6 58.3(2)
O1 S1 C1 C2 124.4(2)
O2 S1 C1 C2 -7.4(3)
N1 S1 C1 C2 -124.5(2)
C2 C1 C6 C5 1.8(4)
S1 C1 C6 C5 179.0(2)
C6 C1 C2 C3 -0.7(4)
S1 C1 C2 C3 -177.9(2)
C4 C3 C2 C1 -0.6(5)
C1 C6 C5 C4 -1.6(5)
C2 C3 C4 C5 0.8(5)
C2 C3 C4 C7 -179.3(3)
C6 C5 C4 C3 0.3(5)
C6 C5 C4 C7 -179.6(3)

loop_
_platon_squeeze_void_nr
_platon_squeeze_void_average_x
_platon_squeeze_void_average_y
_platon_squeeze_void_average_z
_platon_squeeze_void_volume
_platon_squeeze_void_count_electrons
_platon_squeeze_void_content
1 0.000 0.000 0.000 181 22 ' '
2 0.000 0.000 0.500 9 1 ' '
3 0.333 0.667 0.667 181 22 ' '
4 0.333 0.667 0.167 8 1 ' '
5 0.667 0.333 0.333 181 22 ' '
6 0.667 0.333 0.833 8 1 ' '
